data_2001804
loop_
_publ_author_name
'Negron, A.'
'Barnes, C. L.'
'Soderquist, J. A.'

_publ_section_title
;
 1,1,4-Trimethylsilacyclohexan-4-ol
;
_journal_issue 4
_journal_name_full 'Acta Crystallographica Section C'
_journal_page_first 772
_journal_page_last 774
_journal_paper_doi 10.1107/S010827019200965X
_journal_volume 49
_journal_year 1993
_chemical_formula_sum 'C8 H18 O Si'
_chemical_formula_weight 158.32
_space_group_crystal_system monoclinic
_space_group_IT_number 15
_space_group_name_Hall '-C 2yc'
_space_group_name_H-M_alt 'C 1 2/c 1'
_cell_angle_alpha 90
_cell_angle_beta 132.08(3)
_cell_angle_gamma 90
_cell_formula_units_Z 24
_cell_length_a 40.880(10)
_cell_length_b 6.733(4)
_cell_length_c 30.160(10)
_cell_volume 6161(5)
_diffrn_radiation_type Mo
_diffrn_radiation_wavelength 0.71073
_exptl_absorpt_coefficient_mu 0.168
_exptl_crystal_density_diffrn 1.02
_exptl_crystal_F_000 2112
_cod_data_source_file gr0205.cif
_cod_data_source_block gr0205_structure_1_of_1
_cod_depositor_comments
;
 Updating space group information and adding the symmetry operation list.

 Antanas Vaitkus,
 2018-06-14
;
_cod_original_cell_volume 6161
_cod_original_sg_symbol_H-M 'C 2/c'
_cod_original_formula_sum 'C8 H18 O1 Si1'
_cod_database_code 2001804

loop_
_space_group_symop_id
_space_group_symop_operation_xyz
1 x,y,z
2 -x,y,-z+1/2
3 -x,-y,-z
4 x,-y,z+1/2
5 x+1/2,y+1/2,z
6 -x+1/2,y+1/2,-z+1/2
7 -x+1/2,-y+1/2,-z
8 x+1/2,-y+1/2,z+1/2

loop_
_atom_site_label
_atom_site_fract_x
_atom_site_fract_y
_atom_site_fract_z
_atom_site_U_iso_or_equiv
Si(A) .15883(3) .76408(11) .40996(3) .0466(4)
O(A) .10040(10) .9666(3) .25810(10) .0500(10)
C(2A) .10530(10) .6843(4) .33700(10) .0570(10)
C(3A) .07280(10) .8564(4) .30240(10) .0530(10)
C(4A) .08950(10) 1.0368(3) .29210(10) .0430(10)
C(5A) .13030(10) 1.1302(4) .35010(10) .0470(10)
C(6A) .17090(10) .9958(4) .38960(10) .0530(10)
C(7A) .1529(2) .8188(8) .4645(2) .079(2)
C(8A) .20200(10) .5711(6) .4425(2) .075(2)
C(9A) .05290(10) 1.1910(5) .2555(2) .061(2)
Si(B) .04729(2) .49201(12) .43662(13) .0520(5)
O(B) -.07090(10) .6501(3) .32110(10) .0510(10)
C(2B) -.00160(10) .3948(4) .4218(2) .0530(10)
C(3B) -.02690(10) .5597(4) .42260(10) .0490(10)
C(4B) -.04150(10) .7334(3) .38040(10) .0430(10)
C(5B) -.00320(10) .8378(4) .39190(10) .0510(10)
C(6B) .02410(10) .7085(5) .3854(2) .055(2)
C(7B) .08980(10) .5760(8) .5157(2) .080(2)
C(8B) .0715(2) .3033(7) .4206(3) .085(3)
C(9B) -.06640(10) .8831(5) .3862(2) .065(2)
Si(C) .22842(3) .82270(13) .14244(4) .0589(5)
O(C) .37710(10) .7993(3) .27580(10) .0550(10)
C(2C) .26430(10) 1.0430(5) .1665(2) .072(2)
C(3C) .31190(10) .9836(5) .1997(2) .063(2)
C(4C) .33370(10) .8459(4) .25280(10) .0460(10)
C(5C) .31050(10) .6458(4) .2347(2) .057(2)
C(6C) .26290(10) .6561(5) .2083(2) .067(2)
C(7C) .1760(2) .8932(10) .1223(3) .098(3)
C(8C) .2168(2) .7017(10) .0779(2) .107(3)
C(9C) .33860(10) .9390(8) .3026(2) .083(2)
H21A .1110(10) .630(4) .3130(10) ?
H22A .0930(10) .583(4) .3450(10) ?
H31A .0450(10) .809(3) .2620(10) ?
H32A .0650(10) .899(3) .3250(10) ?
H51A .1360(10) 1.246(4) .3390(10) ?
H52A .1220(10) 1.173(3) .3720(10) ?
H61A .1790(10) .956(4) .3680(10) ?
H62A .1950(10) .065(4) .4240(10) ?
H71A .1330(10) .911(6) .454(2) ?
H72A .1790(10) .851(5) .500(2) ?
H73A .1450(10) .712(6) .474(2) ?
H81A .2090(10) .549(6) .420(2) ?
H82A .1940(10) .453(7) .446(2) ?
H83A .2260(10) .600(5) .480(2) ?
H91A .0290(10) 1.132(4) .2200(10) ?
H92A .0630(10) 1.300(4) .2460(10) ?
H93A .0450(10) 1.240(4) .2800(10) ?
H(OA) .1070(10) .047(4) .2490(10) ?
H21B -.0200(10) .337(3) .3840(10) ?
H22B .0050(10) .302(3) .4490(10) ?
H31B -.0090(10) .613(3) .4620(10) ?
H32B -.0530(10) .510(3) .4140(10) ?
H51B .0160(10) .896(4) .4310(10) ?
H52B -.0160(10) .946(3) .3640(10) ?
H61B .0060(10) .655(4) .3480(10) ?
H62B .0460(10) .780(4) .3930(10) ?
H71B .0790(10) .659(5) .526(2) ?
H72B .1160(10) .616(5) .5280(10) ?
H73B .0970(10) .476(5) .542(2) ?
H81B .0820(10) .196(6) .446(2) ?
H82B .0960(10) .354(5) .430(2) ?
H83B .0530(10) .257(6) .384(2) ?
H91B -.0920(10) .817(4) .3780(10) ?
H92B -.0480(10) .938(4) .4250(10) ?
H93B -.0760(10) .990(5) .3610(10) ?
H(OB) -.0790(10) .732(4) .2990(10) ?
H21C .2650(10) 1.119(4) .1940(10) ?
H22C .2530(10) 1.113(5) .1330(10) ?
H31C .3130(10) .919(4) .1720(10) ?
H32C .3300(10) 1.098(4) .2130(10) ?
H51C .3100(10) .590(4) .2030(10) ?
H52C .3270(10) .566(4) .2680(10) ?
H61C .2610(10) .701(4) .2370(10) ?
H62C .2500(10) .538(4) .1960(10) ?
H71C .161(2) .980(7) .090(2) ?
H72C .1810(10) .955(6) .150(2) ?
H73C .1590(10) .796(6) .113(2) ?
H81C .201(2) .577(6) .071(2) ?
H82C .2420(10) .654(6) .088(2) ?
H83C .195(2) .741(7) .045(2) ?
H91C .3570(10) .851(5) .340(2) ?
H92C .3530(10) 1.063(5) .3120(10) ?
H93C .3100(10) .975(4) .2880(10) ?
H(OC) .3910(10) .892(4) .2890(10) ?

loop_
_geom_angle_atom_site_label_1
_geom_angle_atom_site_label_2
_geom_angle_atom_site_label_3
_geom_angle
C(2A) Si(A) C(6A) 102.4(2)
C(2A) Si(A) C(8A) 111.8(2)
C(6A) Si(A) C(8A) 113.1(2)
Si(A) C(2A) C(3A) 112.6(2)
O(A) C(4A) C(3A) 106.1(2)
O(A) C(4A) C(9A) 109.2(3)
C(3A) C(4A) C(9A) 109.6(3)
C(4A) C(5A) C(6A) 115.6(2)
C(2B) Si(B) C(6B) 102.1(2)
C(2B) Si(B) C(8B) 111.8(2)
C(6B) Si(B) C(8B) 112.6(3)
C(2A) Si(A) C(7A) 110.9(2)
C(6A) Si(A) C(7A) 110.3(2)
C(7A) Si(A) C(8A) 108.2(3)
C(2A) C(3A) C(4A) 116.1(3)
O(A) C(4A) C(5A) 109.0(2)
C(3A) C(4A) C(5A) 113.0(3)
C(5A) C(4A) C(9A) 109.8(2)
Si(A) C(6A) C(5A) 111.4(2)
C(2B) Si(B) C(7B) 110.3(2)
C(6B) Si(B) C(7B) 110.2(2)
C(7B) Si(B) C(8B) 109.7(3)
Si(B) C(2B) C(3B) 111.8(2)
O(B) C(4B) C(3B) 105.8(2)
O(B) C(4B) C(9B) 109.5(3)
C(3B) C(4B) C(9B) 109.3(4)
C(4B) C(5B) C(6B) 115.7(2)
C(2C) Si(C) C(6C) 103.3(2)
C(2C) Si(C) C(7C) 111.1(2)
C(6C) Si(C) C(7C) 112.8(3)
Si(C) C(2C) C(3C) 111.9(2)
O(C) C(4C) C(3C) 107.6(3)
O(C) C(4C) C(9C) 108.2(3)
C(3C) C(4C) C(9C) 112.8(3)
C(4C) C(5C) C(6C) 114.5(3)
C(2B) C(3B) C(4B) 115.9(4)
O(B) C(4B) C(5B) 109.6(3)
C(3B) C(4B) C(5B) 113.3(2)
C(5B) C(4B) C(9B) 109.3(2)
Si(B) C(6B) C(5B) 110.5(3)
C(2C) Si(C) C(8C) 109.9(3)
C(6C) Si(C) C(8C) 109.6(3)
C(8C) Si(C) C(7C) 110.0(3)
C(2C) C(3C) C(4C) 116.0(4)
O(C) C(4C) C(5C) 104.5(2)
C(3C) C(4C) C(5C) 112.2(3)
C(5C) C(4C) C(9C) 111.1(4)
Si(C) C(6C) C(5C) 111.9(3)

loop_
_geom_bond_atom_site_label_1
_geom_bond_atom_site_label_2
_geom_bond_distance
Si(A) C(2A) 1.861(4)
Si(A) C(8A) 1.856(4)
C(3A) C(4A) 1.524(4)
C(5A) C(6A) 1.531(4)
Si(B) C(7B) 1.863(5)
C(2B) C(3B) 1.527(5)
C(4B) C(9B) 1.524(6)
Si(C) C(6C) 1.854(4)
O(C) C(4C) 1.442(3)
C(4C) C(5C) 1.522(4)
Si(A) C(6A) 1.860(4)
O(A) C(4A) 1.444(5)
C(4A) C(5A) 1.527(4)
Si(B) C(2B) 1.850(4)
Si(B) C(8B) 1.861(7)
C(3B) C(4B) 1.524(5)
C(5B) C(6B) 1.528(6)
Si(C) C(7C) 1.857(6)
C(2C) C(3C) 1.529(5)
C(4C) C(9C) 1.511(8)
Si(A) C(7A) 1.854(8)
C(2A) C(3A) 1.530(4)
C(4A) C(9A) 1.522(4)
Si(B) C(6B) 1.856(4)
O(B) C(4B) 1.442(4)
C(4B) C(5B) 1.527(4)
Si(C) C(2C) 1.858(4)
Si(C) C(8C) 1.855(9)
C(3C) C(4C) 1.519(5)
C(5C) C(6C) 1.533(5)
